data_2311415
loop_
_publ_author_name
'Chebbi, Hammouda'
'Boumakhla, Abdessalem'
'Zid, Mohamed Faouzi'
'Guesmi, Abderrahmen'

_publ_section_title
;
 Structure cristalline et analyses thermique et de surface Hirshfeld du
 diperchlorate de 4-aza-niumyl-2,2,6,6-t\'etram\'ethylpip\'eridin-1-ium.
;
_journal_coeditor_code VM2204
_journal_issue 'Pt 10'
_journal_name_full 'Acta crystallographica. Section E, Crystallographic communications'
_journal_page_first 1453
_journal_page_last 1457
_journal_paper_doi 10.1107/S2056989017012695
_journal_volume 73
_journal_year 2017
_chemical_formula_iupac 'C9 H22 N2 2+, 2Cl1 O4 -'
_chemical_formula_moiety 'C9 H22 N2 2+, 2(Cl1 O4)-'
_chemical_formula_sum 'C9 H22 Cl2 N2 O8'
_chemical_formula_weight 357.18
_chemical_name_systematic
;
4-Azaniumyl-2,2,6,6-t\'etram\'ethylpip\'eridin-1-ium diperchlorate
;
_space_group_crystal_system monoclinic
_space_group_IT_number 14
_space_group_name_Hall '-P 2ybc'
_space_group_name_H-M_alt 'P 1 21/c 1'
_atom_sites_solution_hydrogens mixed
_audit_creation_method SHELXL-2014/7
_cell_angle_alpha 90
_cell_angle_beta 90.31(2)
_cell_angle_gamma 90
_cell_formula_units_Z 4
_cell_length_a 11.690(4)
_cell_length_b 8.330(2)
_cell_length_c 16.160(5)
_cell_measurement_reflns_used 25
_cell_measurement_temperature 293(2)
_cell_measurement_theta_max 15
_cell_measurement_theta_min 12
_cell_volume 1573.6(8)
_computing_cell_refinement
;
CAD-4 EXPRESS (Duisenberg, 1992; Mac\'i\<cek & Yordanov, 1992)
;
_computing_data_collection
;
CAD-4 EXPRESS (Duisenberg, 1992; Mac\'i\<cek & Yordanov, 1992)
;
_computing_data_reduction
;
XCAD4 (Harms & Wocadlo, 1995)
;
_computing_molecular_graphics
;
DIAMOND (Brandenburg, 2006)
;
_computing_publication_material
;
WinGX (Farrugia, 2012) et publCIF (Westrip, 2010)
;
_computing_structure_refinement
;
<i>SHELXL2014/7</i> (Sheldrick, 2015)
;
_computing_structure_solution
;
SHELXS97 (Sheldrick, 2008)
;
_diffrn_ambient_temperature 293(2)
_diffrn_measured_fraction_theta_full 0.999
_diffrn_measured_fraction_theta_max 0.998
_diffrn_measurement_device_type 'Enraf--Nonius CAD-4'
_diffrn_measurement_method w/2\q
_diffrn_radiation_monochromator graphite
_diffrn_radiation_type MoK\a
_diffrn_radiation_wavelength 0.71073
_diffrn_reflns_av_R_equivalents 0.0276
_diffrn_reflns_limit_h_max 1
_diffrn_reflns_limit_h_min -14
_diffrn_reflns_limit_k_max 10
_diffrn_reflns_limit_k_min -1
_diffrn_reflns_limit_l_max 20
_diffrn_reflns_limit_l_min -20
_diffrn_reflns_number 4106
_diffrn_reflns_theta_full 25.242
_diffrn_reflns_theta_max 26.968
_diffrn_reflns_theta_min 2.521
_diffrn_standards_decay_% 1
_diffrn_standards_interval_count 120
_diffrn_standards_number 2
_exptl_absorpt_coefficient_mu 0.451
_exptl_absorpt_correction_T_max 0.99
_exptl_absorpt_correction_T_min 0.87
_exptl_absorpt_correction_type psi-scan
_exptl_absorpt_process_details
;
(North <i>et al.</i>,1968)
;
_exptl_crystal_colour colorless
_exptl_crystal_density_diffrn 1.508
_exptl_crystal_density_method 'not measured'
_exptl_crystal_description Parallelepiped
_exptl_crystal_F_000 752
_exptl_crystal_size_max 0.9
_exptl_crystal_size_mid 0.54
_exptl_crystal_size_min 0.36
_refine_diff_density_max 0.498
_refine_diff_density_min -0.309
_refine_ls_extinction_method none
_refine_ls_goodness_of_fit_ref 1.038
_refine_ls_hydrogen_treatment mixed
_refine_ls_matrix_type full
_refine_ls_number_parameters 251
_refine_ls_number_reflns 3077
_refine_ls_number_restraints 76
_refine_ls_restrained_S_all 1.066
_refine_ls_R_factor_all 0.0901
_refine_ls_R_factor_gt 0.0606
_refine_ls_shift/su_max 0.000
_refine_ls_shift/su_mean 0.000
_refine_ls_structure_factor_coef Fsqd
_refine_ls_weighting_details 'w=1/[\s^2^(Fo^2^)+(0.0865P)^2^+1.3556P] where P=(Fo^2^+2Fc^2^)/3'
_refine_ls_weighting_scheme calc
_refine_ls_wR_factor_gt 0.1568
_refine_ls_wR_factor_ref 0.1759
_reflns_number_gt 2193
_reflns_number_total 3423
_reflns_threshold_expression 'I > 2\s(I)'
_cod_data_source_file vm2204sup1.cif
_cod_data_source_block I
_cod_original_sg_symbol_H-M 'P 21/c'
_cod_database_code 2311415
_shelx_space_group_comment
;
The symmetry employed for this shelxl refinement is uniquely defined
by the following loop, which should always be used as a source of
symmetry information in preference to the above space-group names.
They are only intended as comments.
;
_shelxl_version_number 2.013

loop_
_space_group_symop_operation_xyz
'x, y, z'
'-x, y+1/2, -z+1/2'
'-x, -y, -z'
'x, -y-1/2, z-1/2'

loop_
_atom_site_type_symbol
_atom_site_label
_atom_site_fract_x
_atom_site_fract_y
_atom_site_fract_z
_atom_site_U_iso_or_equiv
_atom_site_adp_type
_atom_site_calc_flag
_atom_site_occupancy
_atom_site_disorder_assembly
_atom_site_disorder_group
Cl Cl1 0.50151(7) 0.31499(12) -0.13350(6) 0.0489(3) Uani d 1 . .
Cl Cl2 0.81520(6) 0.14325(11) 0.10249(6) 0.0451(3) Uani d 1 . .
O O1 0.4382(3) 0.1784(4) -0.1580(3) 0.0826(10) Uani d 1 . .
O O2 0.4241(2) 0.4462(4) -0.1214(2) 0.0737(9) Uani d 1 . .
O O3 0.5804(2) 0.3560(5) -0.1981(2) 0.0792(10) Uani d 1 . .
O O4 0.5640(3) 0.2872(5) -0.0592(2) 0.0813(10) Uani d 1 . .
O O5A 0.7387(5) 0.0548(7) 0.0500(4) 0.086(2) Uani d 0.625(7) A 1
O O6A 0.7578(9) 0.2766(13) 0.1287(8) 0.123(4) Uani d 0.625(7) A 1
O O7A 0.8971(10) 0.2623(16) 0.1176(14) 0.194(6) Uani d 0.625(7) A 1
O O8A 0.8629(8) 0.0545(13) 0.1667(5) 0.115(3) Uani d 0.625(7) A 1
O O5B 0.777(2) 0.071(3) 0.1711(9) 0.164(8) Uani d 0.375(7) A 2
O O6B 0.7303(15) 0.252(3) 0.096(2) 0.221(14) Uani d 0.375(7) A 2
O O7B 0.9060(7) 0.196(2) 0.0523(8) 0.090(4) Uani d 0.375(7) A 2
O O8B 0.8933(9) 0.068(2) 0.0508(10) 0.124(6) Uani d 0.375(7) A 2
N N1 0.8554(2) 0.8496(3) -0.09235(18) 0.0353(6) Uani d 1 . .
H H1A 0.931(3) 0.831(4) -0.100(2) 0.028(8) Uiso d 1 . .
H H1B 0.843(3) 0.914(5) -0.053(3) 0.042(10) Uiso d 1 . .
N N2 0.4985(3) 0.7836(6) -0.1322(3) 0.0631(10) Uani d 1 . .
H H2A 0.469(5) 0.689(10) -0.124(5) 0.11(2) Uiso d 1 . .
H H2B 0.476(4) 0.818(7) -0.184(4) 0.077(15) Uiso d 1 . .
H H2C 0.480(4) 0.831(7) -0.086(2) 0.086(19) Uiso d 1 . .
C C1 0.8071(3) 0.6875(4) -0.0636(2) 0.0382(7) Uani d 1 . .
C C2 0.6774(3) 0.7041(4) -0.0605(2) 0.0430(8) Uani d 1 . .
H H2D 0.6572 0.7757 -0.0155 0.052 Uiso calc 1 . .
H H2E 0.6441 0.5999 -0.0488 0.052 Uiso calc 1 . .
C C3 0.6264(2) 0.7688(4) -0.1410(2) 0.0410(7) Uani d 1 . .
H H3 0.6439 0.6948 -0.1863 0.049 Uiso calc 1 . .
C C4 0.6758(3) 0.9335(4) -0.1603(2) 0.0404(7) Uani d 1 . .
H H4A 0.6543 1.0074 -0.1166 0.048 Uiso calc 1 . .
H H4B 0.6422 0.9723 -0.2115 0.048 Uiso calc 1 . .
C C5 0.8058(3) 0.9342(4) -0.1685(2) 0.0365(7) Uani d 1 . .
C C6 0.8472(3) 0.8544(6) -0.2482(2) 0.0592(10) Uani d 1 . .
H H6A 0.8104 0.7521 -0.2546 0.089 Uiso calc 1 . .
H H6B 0.9286 0.8396 -0.2453 0.089 Uiso calc 1 . .
H H6C 0.8286 0.9215 -0.2946 0.089 Uiso calc 1 . .
C C7 0.8506(3) 1.1078(5) -0.1640(3) 0.0579(10) Uani d 1 . .
H H7A 0.8181 1.1695 -0.2084 0.087 Uiso calc 1 . .
H H7B 0.9324 1.1076 -0.1686 0.087 Uiso calc 1 . .
H H7C 0.8291 1.1546 -0.1120 0.087 Uiso calc 1 . .
C C8 0.8546(3) 0.6613(5) 0.0239(3) 0.0566(10) Uani d 1 . .
H H8A 0.8321 0.7491 0.0587 0.085 Uiso calc 1 . .
H H8B 0.9365 0.6555 0.0220 0.085 Uiso calc 1 . .
H H8C 0.8248 0.5628 0.0459 0.085 Uiso calc 1 . .
C C9 0.8465(4) 0.5516(5) -0.1205(3) 0.0624(11) Uani d 1 . .
H H9A 0.8348 0.4503 -0.0935 0.094 Uiso calc 1 . .
H H9B 0.9262 0.5647 -0.1326 0.094 Uiso calc 1 . .
H H9C 0.8030 0.5545 -0.1711 0.094 Uiso calc 1 . .

loop_
_atom_site_aniso_label
_atom_site_aniso_U_11
_atom_site_aniso_U_22
_atom_site_aniso_U_33
_atom_site_aniso_U_12
_atom_site_aniso_U_13
_atom_site_aniso_U_23
Cl1 0.0460(5) 0.0553(6) 0.0455(5) 0.0046(4) -0.0021(3) -0.0024(4)
Cl2 0.0418(4) 0.0486(5) 0.0449(5) 0.0028(3) 0.0007(3) -0.0056(4)
O1 0.077(2) 0.067(2) 0.103(3) -0.0131(16) -0.0159(18) -0.0022(19)
O2 0.0682(18) 0.067(2) 0.086(2) 0.0199(15) 0.0057(15) 0.0007(17)
O3 0.0642(17) 0.109(3) 0.065(2) -0.0054(17) 0.0111(14) -0.0009(19)
O4 0.080(2) 0.107(3) 0.0565(19) 0.0245(19) -0.0170(15) -0.0021(19)
O5A 0.104(4) 0.066(4) 0.086(4) -0.010(3) -0.042(3) -0.023(3)
O6A 0.112(8) 0.102(6) 0.154(8) 0.045(5) -0.056(6) -0.076(6)
O7A 0.157(9) 0.134(9) 0.290(18) -0.052(7) 0.034(10) -0.035(11)
O8A 0.139(6) 0.130(7) 0.075(5) 0.038(6) -0.045(5) 0.024(5)
O5B 0.237(19) 0.18(2) 0.072(10) -0.076(18) 0.042(13) 0.037(10)
O6B 0.050(8) 0.27(3) 0.35(4) 0.043(12) -0.022(14) 0.05(3)
O7B 0.038(4) 0.154(12) 0.077(7) -0.013(6) 0.016(4) 0.019(8)
O8B 0.082(7) 0.149(12) 0.142(12) -0.017(8) 0.040(7) -0.092(10)
N1 0.0382(14) 0.0327(14) 0.0351(15) -0.0004(10) -0.0071(10) 0.0018(12)
N2 0.0418(17) 0.081(3) 0.067(3) -0.0056(17) -0.0101(16) 0.013(2)
C1 0.0445(16) 0.0292(15) 0.0407(18) -0.0008(12) -0.0071(13) 0.0073(13)
C2 0.0485(17) 0.0421(18) 0.0383(19) -0.0083(14) -0.0020(13) 0.0079(14)
C3 0.0361(15) 0.0457(19) 0.0410(18) -0.0025(13) -0.0067(12) 0.0015(15)
C4 0.0456(17) 0.0357(16) 0.0397(18) 0.0034(13) -0.0084(12) 0.0063(14)
C5 0.0444(16) 0.0342(16) 0.0306(16) -0.0041(12) -0.0039(11) 0.0054(13)
C6 0.073(2) 0.069(3) 0.0355(19) 0.000(2) 0.0089(16) 0.0007(18)
C7 0.074(2) 0.040(2) 0.059(2) -0.0170(18) -0.0132(18) 0.0145(18)
C8 0.070(2) 0.052(2) 0.047(2) -0.0027(17) -0.0189(17) 0.0178(18)
C9 0.079(3) 0.037(2) 0.070(3) 0.0173(18) -0.008(2) -0.0087(19)

loop_
_atom_type_symbol
_atom_type_description
_atom_type_scat_dispersion_real
_atom_type_scat_dispersion_imag
_atom_type_scat_source
C C 0.0033 0.0016 'International Tables Vol C Tables 4.2.6.8 and 6.1.1.4'
H H 0.0000 0.0000 'International Tables Vol C Tables 4.2.6.8 and 6.1.1.4'
Cl Cl 0.1484 0.1585 'International Tables Vol C Tables 4.2.6.8 and 6.1.1.4'
N N 0.0061 0.0033 'International Tables Vol C Tables 4.2.6.8 and 6.1.1.4'
O O 0.0106 0.0060 'International Tables Vol C Tables 4.2.6.8 and 6.1.1.4'

loop_
_geom_angle_atom_site_label_1
_geom_angle_atom_site_label_2
_geom_angle_atom_site_label_3
_geom_angle
O1 Cl1 O4 111.8(2)
O1 Cl1 O2 108.8(2)
O4 Cl1 O2 109.3(2)
O1 Cl1 O3 108.9(2)
O4 Cl1 O3 108.9(2)
O2 Cl1 O3 109.0(2)
O5B Cl2 O6B 96.8(19)
O6A Cl2 O8A 113.4(7)
O5B Cl2 O8B 121.2(15)
O6B Cl2 O8B 138.0(18)
O6A Cl2 O7A 72.9(8)
O8A Cl2 O7A 88.6(9)
O5B Cl2 O7B 150.4(12)
O6B Cl2 O7B 107.5(16)
O8B Cl2 O7B 45.2(8)
O6A Cl2 O5A 107.2(4)
O8A Cl2 O5A 114.5(5)
O7A Cl2 O5A 153.1(10)
Cl2 O6A O7A 54.5(6)
Cl2 O7A O6A 52.6(5)
O8B O7B Cl2 66.4(7)
O7B O8B Cl2 68.4(7)
C5 N1 C1 120.7(2)
C5 N1 H1A 110(2)
C1 N1 H1A 104(2)
C5 N1 H1B 104(3)
C1 N1 H1B 106(3)
H1A N1 H1B 112(3)
C3 N2 H2A 110(4)
C3 N2 H2B 103(3)
H2A N2 H2B 108(6)
C3 N2 H2C 112(3)
H2A N2 H2C 100(6)
H2B N2 H2C 124(5)
C2 C1 C9 112.9(3)
C2 C1 C8 109.7(3)
C9 C1 C8 109.9(3)
C2 C1 N1 107.3(2)
C9 C1 N1 110.9(3)
C8 C1 N1 105.9(3)
C1 C2 C3 112.8(3)
C1 C2 H2D 109.0
C3 C2 H2D 109.0
C1 C2 H2E 109.0
C3 C2 H2E 109.0
H2D C2 H2E 107.8
N2 C3 C4 108.9(3)
N2 C3 C2 109.4(3)
C4 C3 C2 110.3(3)
N2 C3 H3 109.4
C4 C3 H3 109.4
C2 C3 H3 109.4
C3 C4 C5 113.6(2)
C3 C4 H4A 108.8
C5 C4 H4A 108.8
C3 C4 H4B 108.8
C5 C4 H4B 108.8
H4A C4 H4B 107.7
C4 C5 C6 113.1(3)
C4 C5 N1 107.5(2)
C6 C5 N1 110.9(3)
C4 C5 C7 109.7(3)
C6 C5 C7 109.9(3)
N1 C5 C7 105.5(3)
C5 C6 H6A 109.5
C5 C6 H6B 109.5
H6A C6 H6B 109.5
C5 C6 H6C 109.5
H6A C6 H6C 109.5
H6B C6 H6C 109.5
C5 C7 H7A 109.5
C5 C7 H7B 109.5
H7A C7 H7B 109.5
C5 C7 H7C 109.5
H7A C7 H7C 109.5
H7B C7 H7C 109.5
C1 C8 H8A 109.5
C1 C8 H8B 109.5
H8A C8 H8B 109.5
C1 C8 H8C 109.5
H8A C8 H8C 109.5
H8B C8 H8C 109.5
C1 C9 H9A 109.5
C1 C9 H9B 109.5
H9A C9 H9B 109.5
C1 C9 H9C 109.5
H9A C9 H9C 109.5
H9B C9 H9C 109.5

loop_
_geom_bond_atom_site_label_1
_geom_bond_atom_site_label_2
_geom_bond_distance
Cl1 O1 1.413(3)
Cl1 O4 1.422(3)
Cl1 O2 1.433(3)
Cl1 O3 1.438(3)
Cl2 O5B 1.338(11)
Cl2 O6B 1.349(14)
Cl2 O6A 1.366(7)
Cl2 O8A 1.388(7)
Cl2 O8B 1.390(9)
Cl2 O7A 1.399(9)
Cl2 O7B 1.411(8)
Cl2 O5A 1.434(5)
O6A O7A 1.644(16)
O7B O8B 1.08(2)
N1 C5 1.530(4)
N1 C1 1.537(4)
N1 H1A 0.91(3)
N1 H1B 0.84(4)
N2 C3 1.508(4)
N2 H2A 0.87(8)
N2 H2B 0.92(6)
N2 H2C 0.870(10)
C1 C2 1.524(4)
C1 C9 1.531(5)
C1 C8 1.532(5)
C2 C3 1.526(5)
C2 H2D 0.9700
C2 H2E 0.9700
C3 C4 1.522(5)
C3 H3 0.9800
C4 C5 1.526(4)
C4 H4A 0.9700
C4 H4B 0.9700
C5 C6 1.530(5)
C5 C7 1.539(5)
C6 H6A 0.9600
C6 H6B 0.9600
C6 H6C 0.9600
C7 H7A 0.9600
C7 H7B 0.9600
C7 H7C 0.9600
C8 H8A 0.9600
C8 H8B 0.9600
C8 H8C 0.9600
C9 H9A 0.9600
C9 H9B 0.9600
C9 H9C 0.9600

loop_
_geom_hbond_atom_site_label_D
_geom_hbond_atom_site_label_H
_geom_hbond_atom_site_label_A
_geom_hbond_site_symmetry_A
_geom_hbond_distance_DH
_geom_hbond_distance_HA
_geom_hbond_distance_DA
_geom_hbond_angle_DHA
N1 H1B O5A 1_565 0.84(4) 2.38(4) 3.178(7) 158(3)
N1 H1B O8B 1_565 0.84(4) 2.19(5) 2.975(12) 155(3)
N1 H1A O7B 3_765 0.91(3) 2.06(4) 2.885(9) 150(3)
N1 H1A O7A 3_765 0.91(3) 2.17(4) 3.069(14) 169(3)
N1 H1A O8B 3_765 0.91(3) 2.35(4) 3.086(13) 138(3)
N2 H2A O2 . 0.87(8) 2.09(8) 2.947(6) 168(6)
N2 H2B O3 2_654 0.92(6) 2.04(6) 2.951(6) 171(5)
